data_7243967
loop_
_publ_author_name
'Al-Enezi, Mariam Y.'
'John, Elizabeth'
'Ibrahim, Yehia A.'
'Al-Awadi, Nouria A.'

_publ_section_title
;
 Highly efficient Ru(ii)--alkylidene based Hoveyda--Grubbs catalysts for
 ring-closing metathesis reactions
;
_journal_issue 60
_journal_name_full 'RSC Advances'
_journal_page_first 37866
_journal_page_last 37876
_journal_paper_doi 10.1039/D1RA07428H
_journal_volume 11
_journal_year 2021
_chemical_formula_sum 'C38 H43 Cl2 N3 O3 Ru'
_chemical_formula_weight 761.72
_space_group_crystal_system triclinic
_space_group_IT_number 2
_space_group_name_Hall '-P 1'
_space_group_name_H-M_alt 'P -1'
_atom_sites_solution_hydrogens geom
_audit_creation_method SHELXL-2017/1
_audit_update_record
;
2021-08-25 deposited with the CCDC.	2021-11-10 downloaded from the CCDC.
;
_cell_angle_alpha 74.511(2)
_cell_angle_beta 87.898(2)
_cell_angle_gamma 89.558(2)
_cell_formula_units_Z 2
_cell_length_a 8.8611(4)
_cell_length_b 10.6837(5)
_cell_length_c 19.3949(10)
_cell_measurement_reflns_used 9841
_cell_measurement_temperature 296(2)
_cell_measurement_theta_max 66.52
_cell_measurement_theta_min 4.29
_cell_volume 1768.22(15)
_computing_structure_refinement 'SHELXL-2017/1 (Sheldrick, 2017)'
_computing_structure_solution 'SHELXT 2014/5 (Sheldrick, 2014)'
_diffrn_ambient_temperature 296(2)
_diffrn_detector_area_resol_mean 8.3333
_diffrn_measured_fraction_theta_full 0.991
_diffrn_measured_fraction_theta_max 0.991
_diffrn_measurement_device_type 'Bruker APEX-II CCD'
_diffrn_measurement_method '\f and \w scans'
_diffrn_radiation_type CuK\a
_diffrn_radiation_wavelength 1.54178
_diffrn_reflns_av_R_equivalents 0.0401
_diffrn_reflns_av_unetI/netI 0.0230
_diffrn_reflns_Laue_measured_fraction_full 0.991
_diffrn_reflns_Laue_measured_fraction_max 0.991
_diffrn_reflns_limit_h_max 10
_diffrn_reflns_limit_h_min -10
_diffrn_reflns_limit_k_max 11
_diffrn_reflns_limit_k_min -12
_diffrn_reflns_limit_l_max 23
_diffrn_reflns_limit_l_min -23
_diffrn_reflns_number 37958
_diffrn_reflns_point_group_measured_fraction_full 0.991
_diffrn_reflns_point_group_measured_fraction_max 0.991
_diffrn_reflns_theta_full 66.562
_diffrn_reflns_theta_max 66.562
_diffrn_reflns_theta_min 2.365
_exptl_absorpt_coefficient_mu 5.300
_exptl_absorpt_correction_T_max 0.495
_exptl_absorpt_correction_T_min 0.220
_exptl_absorpt_correction_type multi-scan
_exptl_absorpt_process_details
;
SADABS-2016/2 - Bruker AXS area detector scaling and absorption correction
;
_exptl_crystal_colour green
_exptl_crystal_density_diffrn 1.431
_exptl_crystal_description Block
_exptl_crystal_F_000 788
_exptl_crystal_size_max 0.210
_exptl_crystal_size_mid 0.200
_exptl_crystal_size_min 0.080
_refine_diff_density_max 0.401
_refine_diff_density_min -0.290
_refine_diff_density_rms 0.052
_refine_ls_extinction_method none
_refine_ls_goodness_of_fit_ref 1.089
_refine_ls_hydrogen_treatment constr
_refine_ls_matrix_type full
_refine_ls_number_parameters 431
_refine_ls_number_reflns 6204
_refine_ls_number_restraints 0
_refine_ls_restrained_S_all 1.089
_refine_ls_R_factor_all 0.0282
_refine_ls_R_factor_gt 0.0266
_refine_ls_shift/su_max 0.001
_refine_ls_shift/su_mean 0.000
_refine_ls_structure_factor_coef Fsqd
_refine_ls_weighting_details 'w=1/[\s^2^(Fo^2^)+(0.0283P)^2^+1.1519P] where P=(Fo^2^+2Fc^2^)/3'
_refine_ls_weighting_scheme calc
_refine_ls_wR_factor_gt 0.0675
_refine_ls_wR_factor_ref 0.0688
_reflns_Friedel_coverage 0.000
_reflns_number_gt 5934
_reflns_number_total 6204
_reflns_threshold_expression 'I > 2\s(I)'
_cod_data_source_file d1ra07428h2.cif
_cod_data_source_block solve1
_cod_depositor_comments
;
The following automatic conversions were performed:

data item '_exptl_absorpt_correction_type' value 'Multi-Scan' was
changed to 'multi-scan' in accordance with the
/home/data/users/saulius/crontab/automatic-downloads/rss-feeds/RSC/lib/dictionaries/cif_core.dic
dictionary named 'cif_core.dic' version 2.4.2 last updated on
2011-04-26.

Automatic conversion script
Id: cif_fix_values 7556 2019-12-06 15:28:31Z antanas 
;
_cod_database_code 7243967
_shelx_shelxl_version_number 2017/1
_shelx_space_group_comment
;
The symmetry employed for this shelxl refinement is uniquely defined
by the following loop, which should always be used as a source of
symmetry information in preference to the above space-group names.
They are only intended as comments.
;
_shelx_estimated_absorpt_t_min 0.402
_shelx_estimated_absorpt_t_max 0.676

loop_
_space_group_symop_operation_xyz
'x, y, z'
'-x, -y, -z'

loop_
_atom_site_label
_atom_site_type_symbol
_atom_site_fract_x
_atom_site_fract_y
_atom_site_fract_z
_atom_site_U_iso_or_equiv
_atom_site_adp_type
_atom_site_occupancy
_atom_site_site_symmetry_order
_atom_site_calc_flag
_atom_site_refinement_flags_posn
_atom_site_refinement_flags_adp
_atom_site_refinement_flags_occupancy
_atom_site_disorder_assembly
_atom_site_disorder_group
Ru01 Ru 0.62337(2) 0.67903(2) 0.20202(2) 0.03319(7) Uani 1 1 d . . . . .
O1 O 0.57342(18) 0.89115(14) 0.14037(9) 0.0435(4) Uani 1 1 d . . . . .
N1 N 0.6425(2) 0.38646(17) 0.22849(11) 0.0422(4) Uani 1 1 d . . . . .
C1 C 0.6763(2) 0.4956(2) 0.24758(11) 0.0330(4) Uani 1 1 d . . . . .
Cl1 Cl 0.50749(7) 0.72772(6) 0.30126(4) 0.05375(16) Uani 1 1 d . . . . .
Cl2 Cl 0.81253(7) 0.68165(6) 0.11411(3) 0.04946(15) Uani 1 1 d . . . . .
O2 O 0.8159(2) 0.9274(2) 0.23021(10) 0.0664(6) Uani 1 1 d . . . . .
N2 N 0.7832(2) 0.46415(17) 0.29716(10) 0.0387(4) Uani 1 1 d . . . . .
C2 C 0.7271(4) 0.2728(3) 0.26772(17) 0.0630(8) Uani 1 1 d . . . . .
H2A H 0.783832 0.233842 0.235078 0.076 Uiso 1 1 calc R U . . .
H2B H 0.659910 0.207989 0.297948 0.076 Uiso 1 1 calc R U . . .
C4 C 0.5130(3) 0.3667(2) 0.18997(13) 0.0394(5) Uani 1 1 d . . . . .
N3 N 0.7501(3) 0.9358(2) 0.36212(12) 0.0544(5) Uani 1 1 d . . . . .
H3 H 0.697503 0.896784 0.337724 0.065 Uiso 1 1 calc R U . . .
O3 O 0.7367(4) 1.0222(4) 0.4552(2) 0.1356(14) Uani 1 1 d . . . . .
C3 C 0.8302(3) 0.3273(2) 0.31162(14) 0.0476(6) Uani 1 1 d . . . . .
H3A H 0.817146 0.282962 0.362092 0.057 Uiso 1 1 calc R U . . .
H3B H 0.934987 0.320463 0.296722 0.057 Uiso 1 1 calc R U . . .
C14 C 0.9667(3) 0.6088(2) 0.32952(13) 0.0444(5) Uani 1 1 d . . . . .
C13 C 0.8326(3) 0.5378(2) 0.34452(12) 0.0398(5) Uani 1 1 d . . . . .
C12 C 0.3527(4) 0.3523(3) 0.30273(15) 0.0638(7) Uani 1 1 d . . . . .
H12A H 0.371778 0.438485 0.306485 0.096 Uiso 1 1 calc R U . . .
H12B H 0.422978 0.293011 0.330964 0.096 Uiso 1 1 calc R U . . .
H12C H 0.251582 0.326872 0.319888 0.096 Uiso 1 1 calc R U . . .
C5 C 0.5304(3) 0.3641(2) 0.11893(13) 0.0409(5) Uani 1 1 d . . . . .
C6 C 0.4010(3) 0.3512(2) 0.08246(14) 0.0463(6) Uani 1 1 d . . . . .
H6 H 0.410790 0.350192 0.034711 0.056 Uiso 1 1 calc R U . . .
C8 C 0.2470(3) 0.3371(2) 0.18692(14) 0.0501(6) Uani 1 1 d . . . . .
H8 H 0.152203 0.326405 0.209942 0.060 Uiso 1 1 calc R U . . .
C7 C 0.2587(3) 0.3399(2) 0.11527(14) 0.0489(6) Uani 1 1 d . . . . .
C9 C 0.3714(3) 0.3497(2) 0.22555(13) 0.0457(6) Uani 1 1 d . . . . .
C20 C 0.9935(5) 0.7176(3) 0.50129(17) 0.0774(10) Uani 1 1 d . . . . .
H20A H 1.092458 0.753369 0.487085 0.116 Uiso 1 1 calc R U . . .
H20B H 0.997945 0.653053 0.546384 0.116 Uiso 1 1 calc R U . . .
H20C H 0.925605 0.785487 0.505978 0.116 Uiso 1 1 calc R U . . .
C21 C 0.6131(4) 0.4390(3) 0.42863(16) 0.0689(8) Uani 1 1 d . . . . .
H21A H 0.587615 0.424700 0.478677 0.103 Uiso 1 1 calc R U . . .
H21B H 0.631832 0.357160 0.418322 0.103 Uiso 1 1 calc R U . . .
H21C H 0.530950 0.482090 0.400953 0.103 Uiso 1 1 calc R U . . .
C22 C 0.4523(3) 0.6601(2) 0.15662(13) 0.0409(5) Uani 1 1 d . . . . .
H22 H 0.415421 0.577475 0.159628 0.049 Uiso 1 1 calc R U . . .
C23 C 0.3733(2) 0.7735(2) 0.11583(12) 0.0377(5) Uani 1 1 d . . . . .
C24 C 0.2356(3) 0.7668(3) 0.08428(13) 0.0456(6) Uani 1 1 d . . . . .
H24 H 0.191232 0.686354 0.088442 0.055 Uiso 1 1 calc R U . . .
C25 C 0.1650(3) 0.8784(3) 0.04699(15) 0.0549(7) Uani 1 1 d . . . . .
H25 H 0.073246 0.873186 0.026113 0.066 Uiso 1 1 calc R U . . .
C26 C 0.2299(3) 0.9975(3) 0.04063(15) 0.0577(7) Uani 1 1 d . . . . .
H26 H 0.181621 1.072242 0.015098 0.069 Uiso 1 1 calc R U . . .
C27 C 0.3657(3) 1.0081(2) 0.07152(14) 0.0497(6) Uani 1 1 d . . . . .
H27 H 0.408227 1.089179 0.067509 0.060 Uiso 1 1 calc R U . . .
C28 C 0.4368(3) 0.8962(2) 0.10841(12) 0.0375(5) Uani 1 1 d . . . . .
C29 C 0.6496(3) 1.0115(2) 0.13598(15) 0.0501(6) Uani 1 1 d . . . . .
H29A H 0.598835 1.055747 0.167847 0.060 Uiso 1 1 calc R U . . .
H29B H 0.646088 1.067180 0.087549 0.060 Uiso 1 1 calc R U . . .
C30 C 0.8092(3) 0.9869(2) 0.15610(13) 0.0468(6) Uani 1 1 d . . . . .
H30A H 0.855787 0.930820 0.129482 0.056 Uiso 1 1 calc R U . . .
H30B H 0.864590 1.068248 0.144139 0.056 Uiso 1 1 calc R U . . .
C31 C 0.9331(3) 0.9631(2) 0.26602(14) 0.0510(6) Uani 1 1 d . . . . .
C32 C 1.0788(3) 0.9846(3) 0.23741(18) 0.0664(8) Uani 1 1 d . . . . .
H32 H 1.101896 0.976159 0.191704 0.080 Uiso 1 1 calc R U . . .
C33 C 1.1901(4) 1.0187(3) 0.2773(2) 0.0777(10) Uani 1 1 d . . . . .
H33 H 1.288859 1.031718 0.258936 0.093 Uiso 1 1 calc R U . . .
C34 C 1.1540(4) 1.0332(3) 0.3441(2) 0.0769(10) Uani 1 1 d . . . . .
H34 H 1.228510 1.058613 0.370155 0.092 Uiso 1 1 calc R U . . .
C35 C 1.0098(4) 1.0108(3) 0.37325(17) 0.0642(8) Uani 1 1 d . . . . .
H35 H 0.987368 1.021509 0.418548 0.077 Uiso 1 1 calc R U . . .
C36 C 0.8968(3) 0.9720(2) 0.33475(14) 0.0493(6) Uani 1 1 d . . . . .
C37 C 0.6813(4) 0.9541(3) 0.4211(2) 0.0750(9) Uani 1 1 d . . . . .
C38 C 0.5344(5) 0.8830(5) 0.4425(2) 0.1041(14) Uani 1 1 d . . . . .
H38A H 0.498294 0.893835 0.487775 0.156 Uiso 1 1 calc R U . . .
H38B H 0.549385 0.792275 0.446386 0.156 Uiso 1 1 calc R U . . .
H38C H 0.461541 0.917264 0.406866 0.156 Uiso 1 1 calc R U . . .
C10 C 0.6834(3) 0.3776(3) 0.08113(15) 0.0532(6) Uani 1 1 d . . . . .
H10A H 0.732542 0.454280 0.086207 0.080 Uiso 1 1 calc R U . . .
H10B H 0.671637 0.384396 0.031263 0.080 Uiso 1 1 calc R U . . .
H10C H 0.743499 0.302814 0.101853 0.080 Uiso 1 1 calc R U . . .
C11 C 0.1183(3) 0.3322(4) 0.07474(18) 0.0729(9) Uani 1 1 d . . . . .
H11A H 0.070709 0.249238 0.094128 0.109 Uiso 1 1 calc R U . . .
H11B H 0.145247 0.342804 0.025120 0.109 Uiso 1 1 calc R U . . .
H11C H 0.049624 0.399824 0.079206 0.109 Uiso 1 1 calc R U . . .
C15 C 1.0165(3) 0.6674(2) 0.38137(15) 0.0526(7) Uani 1 1 d . . . . .
H15 H 1.105440 0.715569 0.372234 0.063 Uiso 1 1 calc R U . . .
C16 C 0.9378(4) 0.6558(3) 0.44526(15) 0.0573(7) Uani 1 1 d . . . . .
C17 C 0.8066(4) 0.5828(3) 0.45851(14) 0.0583(7) Uani 1 1 d . . . . .
H17 H 0.753060 0.574118 0.501688 0.070 Uiso 1 1 calc R U . . .
C19 C 1.0589(3) 0.6225(3) 0.26140(16) 0.0587(7) Uani 1 1 d . . . . .
H19A H 1.023205 0.695510 0.225172 0.088 Uiso 1 1 calc R U . . .
H19B H 1.049563 0.545005 0.245786 0.088 Uiso 1 1 calc R U . . .
H19C H 1.162995 0.635903 0.269675 0.088 Uiso 1 1 calc R U . . .
C18 C 0.7523(3) 0.5222(3) 0.40979(13) 0.0495(6) Uani 1 1 d . . . . .

loop_
_atom_site_aniso_label
_atom_site_aniso_U_11
_atom_site_aniso_U_22
_atom_site_aniso_U_33
_atom_site_aniso_U_23
_atom_site_aniso_U_13
_atom_site_aniso_U_12
Ru01 0.03537(10) 0.02599(9) 0.03793(10) -0.00753(7) -0.00530(7) 0.00127(6)
O1 0.0453(9) 0.0238(7) 0.0587(10) -0.0047(7) -0.0143(8) -0.0012(6)
N1 0.0503(11) 0.0280(9) 0.0490(11) -0.0097(8) -0.0147(9) 0.0059(8)
C1 0.0332(11) 0.0332(11) 0.0325(11) -0.0088(9) 0.0003(8) -0.0001(8)
Cl1 0.0566(4) 0.0525(3) 0.0569(4) -0.0239(3) 0.0058(3) 0.0037(3)
Cl2 0.0562(3) 0.0438(3) 0.0457(3) -0.0086(2) 0.0087(3) -0.0023(3)
O2 0.0638(12) 0.0809(14) 0.0463(10) -0.0011(9) -0.0062(9) -0.0322(11)
N2 0.0455(11) 0.0316(9) 0.0393(10) -0.0092(8) -0.0095(8) 0.0059(8)
C2 0.081(2) 0.0353(13) 0.0752(19) -0.0154(13) -0.0331(16) 0.0176(13)
C4 0.0481(13) 0.0233(10) 0.0477(13) -0.0101(9) -0.0085(10) 0.0010(9)
N3 0.0638(14) 0.0478(12) 0.0531(13) -0.0157(10) -0.0031(11) 0.0004(10)
O3 0.118(2) 0.178(3) 0.157(3) -0.130(3) 0.036(2) -0.030(2)
C3 0.0553(14) 0.0348(12) 0.0516(14) -0.0084(10) -0.0126(11) 0.0127(10)
C14 0.0493(14) 0.0363(12) 0.0467(13) -0.0079(10) -0.0141(11) 0.0073(10)
C13 0.0469(13) 0.0356(11) 0.0373(12) -0.0093(9) -0.0121(10) 0.0094(10)
C12 0.0695(19) 0.0720(19) 0.0511(16) -0.0188(14) 0.0047(14) -0.0147(15)
C5 0.0483(13) 0.0269(10) 0.0487(13) -0.0119(9) -0.0045(10) 0.0024(9)
C6 0.0578(15) 0.0381(12) 0.0459(13) -0.0158(10) -0.0054(11) -0.0010(11)
C8 0.0479(14) 0.0459(14) 0.0576(16) -0.0159(12) 0.0033(12) -0.0104(11)
C7 0.0520(15) 0.0411(13) 0.0555(15) -0.0153(11) -0.0085(12) -0.0071(11)
C9 0.0589(15) 0.0333(12) 0.0442(13) -0.0089(10) -0.0015(11) -0.0067(11)
C20 0.120(3) 0.0590(18) 0.0613(19) -0.0248(15) -0.0420(19) 0.0151(18)
C21 0.071(2) 0.085(2) 0.0521(16) -0.0212(15) 0.0095(14) -0.0095(16)
C22 0.0445(13) 0.0270(11) 0.0500(13) -0.0076(9) -0.0069(10) -0.0001(9)
C23 0.0383(12) 0.0349(11) 0.0386(12) -0.0074(9) -0.0032(9) 0.0024(9)
C24 0.0404(13) 0.0493(14) 0.0456(13) -0.0095(11) -0.0041(10) -0.0019(10)
C25 0.0414(13) 0.0651(17) 0.0538(15) -0.0071(13) -0.0142(11) 0.0099(12)
C26 0.0551(16) 0.0534(16) 0.0568(16) -0.0002(13) -0.0120(13) 0.0184(13)
C27 0.0568(15) 0.0345(12) 0.0532(15) -0.0037(11) -0.0046(12) 0.0062(11)
C28 0.0386(12) 0.0340(11) 0.0386(12) -0.0073(9) -0.0035(9) 0.0031(9)
C29 0.0584(15) 0.0310(12) 0.0605(16) -0.0111(11) -0.0065(12) -0.0057(11)
C30 0.0540(15) 0.0391(13) 0.0459(13) -0.0086(10) -0.0005(11) -0.0109(11)
C31 0.0530(15) 0.0443(14) 0.0521(15) -0.0055(11) -0.0091(12) -0.0089(11)
C32 0.0592(18) 0.0675(19) 0.0677(19) -0.0096(15) 0.0002(14) -0.0164(14)
C33 0.0554(18) 0.073(2) 0.098(3) -0.0091(19) -0.0118(18) -0.0178(15)
C34 0.072(2) 0.0564(18) 0.099(3) -0.0109(18) -0.031(2) -0.0144(15)
C35 0.083(2) 0.0452(15) 0.0656(18) -0.0144(13) -0.0243(16) -0.0009(14)
C36 0.0566(15) 0.0335(12) 0.0560(15) -0.0076(11) -0.0102(12) 0.0036(11)
C37 0.082(2) 0.069(2) 0.086(2) -0.0426(19) 0.0115(18) 0.0023(17)
C38 0.104(3) 0.114(3) 0.109(3) -0.061(3) 0.042(3) -0.015(3)
C10 0.0550(15) 0.0471(14) 0.0607(16) -0.0204(12) 0.0000(12) 0.0029(12)
C11 0.0581(18) 0.093(2) 0.074(2) -0.0312(18) -0.0116(15) -0.0149(16)
C15 0.0617(16) 0.0369(13) 0.0601(17) -0.0116(12) -0.0254(13) 0.0050(11)
C16 0.083(2) 0.0426(14) 0.0488(15) -0.0138(12) -0.0291(14) 0.0165(14)
C17 0.078(2) 0.0579(16) 0.0413(14) -0.0165(12) -0.0112(13) 0.0141(15)
C19 0.0543(16) 0.0600(17) 0.0617(17) -0.0163(14) -0.0005(13) -0.0050(13)
C18 0.0568(15) 0.0488(14) 0.0430(13) -0.0119(11) -0.0069(11) 0.0081(12)

loop_
_atom_type_symbol
_atom_type_description
_atom_type_scat_dispersion_real
_atom_type_scat_dispersion_imag
_atom_type_scat_source
C C 0.0181 0.0091 'International Tables Vol C Tables 4.2.6.8 and 6.1.1.4'
H H 0.0000 0.0000 'International Tables Vol C Tables 4.2.6.8 and 6.1.1.4'
N N 0.0311 0.0180 'International Tables Vol C Tables 4.2.6.8 and 6.1.1.4'
O O 0.0492 0.0322 'International Tables Vol C Tables 4.2.6.8 and 6.1.1.4'
Cl Cl 0.3639 0.7018 'International Tables Vol C Tables 4.2.6.8 and 6.1.1.4'
Ru Ru 0.0552 3.2960 'International Tables Vol C Tables 4.2.6.8 and 6.1.1.4'

loop_
_geom_angle_atom_site_label_1
_geom_angle_atom_site_label_2
_geom_angle_atom_site_label_3
_geom_angle
_geom_angle_site_symmetry_1
_geom_angle_site_symmetry_3
_geom_angle_publ_flag
C22 Ru01 C1 101.55(9) . . ?
C22 Ru01 O1 78.30(8) . . ?
C1 Ru01 O1 175.11(7) . . ?
C22 Ru01 Cl1 97.43(8) . . ?
C1 Ru01 Cl1 98.32(6) . . ?
O1 Ru01 Cl1 86.53(5) . . ?
C22 Ru01 Cl2 102.51(8) . . ?
C1 Ru01 Cl2 88.47(6) . . ?
O1 Ru01 Cl2 86.80(5) . . ?
Cl1 Ru01 Cl2 157.21(2) . . ?
C28 O1 C29 118.17(17) . . ?
C28 O1 Ru01 109.29(12) . . ?
C29 O1 Ru01 132.25(14) . . ?
C1 N1 C4 126.41(18) . . ?
C1 N1 C2 112.83(19) . . ?
C4 N1 C2 118.78(19) . . ?
N2 C1 N1 107.40(18) . . ?
N2 C1 Ru01 121.55(15) . . ?
N1 C1 Ru01 129.86(16) . . ?
C31 O2 C30 117.37(19) . . ?
C1 N2 C13 128.31(18) . . ?
C1 N2 C3 112.69(18) . . ?
C13 N2 C3 117.91(18) . . ?
N1 C2 C3 103.5(2) . . ?
C5 C4 C9 121.4(2) . . ?
C5 C4 N1 119.9(2) . . ?
C9 C4 N1 118.7(2) . . ?
C37 N3 C36 128.5(3) . . ?
N2 C3 C2 103.31(18) . . ?
C13 C14 C15 117.7(2) . . ?
C13 C14 C19 122.6(2) . . ?
C15 C14 C19 119.7(2) . . ?
C14 C13 C18 121.3(2) . . ?
C14 C13 N2 120.5(2) . . ?
C18 C13 N2 117.7(2) . . ?
C4 C5 C6 118.0(2) . . ?
C4 C5 C10 121.6(2) . . ?
C6 C5 C10 120.4(2) . . ?
C7 C6 C5 121.9(2) . . ?
C7 C8 C9 122.3(2) . . ?
C8 C7 C6 118.2(2) . . ?
C8 C7 C11 120.1(3) . . ?
C6 C7 C11 121.8(3) . . ?
C8 C9 C4 118.1(2) . . ?
C8 C9 C12 120.5(2) . . ?
C4 C9 C12 121.3(2) . . ?
C23 C22 Ru01 120.15(17) . . ?
C24 C23 C28 118.2(2) . . ?
C24 C23 C22 123.2(2) . . ?
C28 C23 C22 118.6(2) . . ?
C25 C24 C23 120.5(2) . . ?
C26 C25 C24 120.1(2) . . ?
C25 C26 C27 121.1(2) . . ?
C28 C27 C26 118.7(2) . . ?
O1 C28 C27 125.4(2) . . ?
O1 C28 C23 113.22(18) . . ?
C27 C28 C23 121.4(2) . . ?
O1 C29 C30 110.4(2) . . ?
O2 C30 C29 109.9(2) . . ?
O2 C31 C32 123.2(3) . . ?
O2 C31 C36 115.4(2) . . ?
C32 C31 C36 121.3(3) . . ?
C31 C32 C33 119.5(3) . . ?
C34 C33 C32 119.7(3) . . ?
C33 C34 C35 121.2(3) . . ?
C34 C35 C36 120.0(3) . . ?
C31 C36 C35 118.2(3) . . ?
C31 C36 N3 117.4(2) . . ?
C35 C36 N3 124.3(3) . . ?
O3 C37 N3 121.8(3) . . ?
O3 C37 C38 123.3(3) . . ?
N3 C37 C38 114.9(3) . . ?
C16 C15 C14 122.1(3) . . ?
C15 C16 C17 118.4(2) . . ?
C15 C16 C20 121.7(3) . . ?
C17 C16 C20 119.9(3) . . ?
C18 C17 C16 122.2(3) . . ?
C17 C18 C13 118.3(3) . . ?
C17 C18 C21 119.8(3) . . ?
C13 C18 C21 121.9(2) . . ?

loop_
_geom_bond_atom_site_label_1
_geom_bond_atom_site_label_2
_geom_bond_distance
_geom_bond_site_symmetry_2
_geom_bond_publ_flag
Ru01 C22 1.820(2) . ?
Ru01 C1 1.983(2) . ?
Ru01 O1 2.3103(14) . ?
Ru01 Cl1 2.3264(6) . ?
Ru01 Cl2 2.3415(6) . ?
O1 C28 1.374(3) . ?
O1 C29 1.438(3) . ?
N1 C1 1.353(3) . ?
N1 C4 1.439(3) . ?
N1 C2 1.466(3) . ?
C1 N2 1.350(3) . ?
O2 C31 1.382(3) . ?
O2 C30 1.411(3) . ?
N2 C13 1.441(3) . ?
N2 C3 1.473(3) . ?
C2 C3 1.493(4) . ?
C4 C5 1.388(3) . ?
C4 C9 1.398(3) . ?
N3 C37 1.336(4) . ?
N3 C36 1.403(4) . ?
O3 C37 1.222(4) . ?
C14 C13 1.393(3) . ?
C14 C15 1.404(4) . ?
C14 C19 1.501(4) . ?
C13 C18 1.400(4) . ?
C12 C9 1.507(4) . ?
C5 C6 1.396(3) . ?
C5 C10 1.506(4) . ?
C6 C7 1.383(4) . ?
C8 C7 1.382(4) . ?
C8 C9 1.383(4) . ?
C7 C11 1.510(4) . ?
C20 C16 1.512(4) . ?
C21 C18 1.502(4) . ?
C22 C23 1.448(3) . ?
C23 C24 1.396(3) . ?
C23 C28 1.401(3) . ?
C24 C25 1.378(4) . ?
C25 C26 1.373(4) . ?
C26 C27 1.382(4) . ?
C27 C28 1.380(3) . ?
C29 C30 1.484(4) . ?
C31 C32 1.382(4) . ?
C31 C36 1.388(4) . ?
C32 C33 1.385(4) . ?
C33 C34 1.371(5) . ?
C34 C35 1.374(5) . ?
C35 C36 1.400(4) . ?
C37 C38 1.500(5) . ?
C15 C16 1.376(4) . ?
C16 C17 1.383(4) . ?
C17 C18 1.381(4) . ?
